data_2215779
loop_
_publ_author_name
'Branko Kaitner'
'Vladimir Stilinovi\'c'

_publ_section_title
;
 <i>p</i>-Cresyl cinnamate
;
_journal_coeditor_code BI2242
_journal_issue 11
_journal_name_full 'Acta Crystallographica Section E'
_journal_page_first o4347
_journal_page_last o4347
_journal_paper_doi 10.1107/S1600536807050064
_journal_volume 63
_journal_year 2007
_chemical_formula_iupac 'C16 H14 O2'
_chemical_formula_moiety 'C16 H14 O2'
_chemical_formula_sum 'C16 H14 O2'
_chemical_formula_weight 238.27
_chemical_name_common
;
p-cresyl cinnamate
;
_chemical_name_systematic
;
4-methylphenyl (<i>E</i>)-3-phenylpropenoate
;
_space_group_IT_number 15
_symmetry_cell_setting monoclinic
_symmetry_space_group_name_Hall '-C 2yc'
_symmetry_space_group_name_H-M 'C 1 2/c 1'
_audit_creation_method 'WinGX routine CIF_UPDATE'
_cell_angle_alpha 90
_cell_angle_beta 102.573(12)
_cell_angle_gamma 90
_cell_formula_units_Z 8
_cell_length_a 20.236(3)
_cell_length_b 7.5613(11)
_cell_length_c 17.379(3)
_cell_measurement_reflns_used 1344
_cell_measurement_temperature 295(2)
_cell_measurement_theta_max 52.0
_cell_measurement_theta_min 4.6
_cell_volume 2595.4(7)
_computing_cell_refinement
;
CrysAlis RED (Oxford Diffraction, 2003)
;
_computing_data_collection
;
CrysAlis CCD (Oxford Diffraction, 2003)
;
_computing_data_reduction
;
CrysAlis RED (Oxford Diffraction, 2003)
;
_computing_molecular_graphics 'ORTEP-3 (Farrugia, 1997)'
_computing_publication_material 'WinGX (Farrugia, 1999)'
_computing_structure_refinement 'SHELXL97 (Sheldrick, 1997)'
_computing_structure_solution 'SHELXS97 (Sheldrick, 1997)'
_diffrn_ambient_temperature 295(2)
_diffrn_measured_fraction_theta_full 0.991
_diffrn_measured_fraction_theta_max 0.991
_diffrn_measurement_device_type
;
Oxford Diffraction Xcalibur CCD
;
_diffrn_measurement_method \w
_diffrn_radiation_monochromator graphite
_diffrn_radiation_source 'fine-focus sealed tube'
_diffrn_radiation_type MoK\a
_diffrn_radiation_wavelength 0.71073
_diffrn_reflns_av_R_equivalents 0.0761
_diffrn_reflns_limit_h_max 25
_diffrn_reflns_limit_h_min -25
_diffrn_reflns_limit_k_max 9
_diffrn_reflns_limit_k_min -9
_diffrn_reflns_limit_l_max 21
_diffrn_reflns_limit_l_min -22
_diffrn_reflns_number 9394
_diffrn_reflns_theta_full 26.99
_diffrn_reflns_theta_max 26.99
_diffrn_reflns_theta_min 4.1
_exptl_absorpt_coefficient_mu 0.079
_exptl_absorpt_correction_type none
_exptl_crystal_colour colourless
_exptl_crystal_density_diffrn 1.22
_exptl_crystal_density_method 'not measured'
_exptl_crystal_description bipyramidal
_exptl_crystal_F_000 1008
_exptl_crystal_size_max 0.40
_exptl_crystal_size_mid 0.24
_exptl_crystal_size_min 0.23
_refine_diff_density_max 0.167
_refine_diff_density_min -0.193
_refine_ls_extinction_method none
_refine_ls_goodness_of_fit_ref 1.128
_refine_ls_hydrogen_treatment constr
_refine_ls_matrix_type full
_refine_ls_number_parameters 164
_refine_ls_number_reflns 2816
_refine_ls_number_restraints 0
_refine_ls_restrained_S_all 1.128
_refine_ls_R_factor_gt 0.0733
_refine_ls_shift/su_max 0.042
_refine_ls_structure_factor_coef Fsqd
_refine_ls_weighting_details 'calc w=1/[\s^2^(Fo^2^)+(0.0682P)^2^+1.203P] where P=(Fo^2^+2Fc^2^)/3'
_refine_ls_weighting_scheme calc
_refine_ls_wR_factor_ref 0.1798
_reflns_number_gt 2173
_reflns_number_total 2816
_reflns_threshold_expression I>2\s(I)
_cod_data_source_file bi2242.cif
_cod_data_source_block I
_cod_original_cell_volume 2595.5(7)
_cod_original_sg_symbol_H-M 'C 2/c'
_cod_database_code 2215779
_cod_database_fobs_code 2215779

loop_
_symmetry_equiv_pos_as_xyz
'x, y, z'
'-x, y, -z+1/2'
'x+1/2, y+1/2, z'
'-x+1/2, y+1/2, -z+1/2'
'-x, -y, -z'
'x, -y, z-1/2'
'-x+1/2, -y+1/2, -z'
'x+1/2, -y+1/2, z-1/2'

loop_
_atom_site_type_symbol
_atom_site_label
_atom_site_fract_x
_atom_site_fract_y
_atom_site_fract_z
_atom_site_U_iso_or_equiv
_atom_site_adp_type
_atom_site_calc_flag
_atom_site_refinement_flags
_atom_site_occupancy
O O1 0.17548(8) 0.7483(2) 0.39340(10) 0.0734(5) Uani d . 1
C C10 0.23187(10) 0.7149(3) 0.36090(12) 0.0548(5) Uani d . 1
C C2 0.06545(11) 0.7133(3) 0.40768(13) 0.0624(6) Uani d . 1
H H2 0.0791 0.7782 0.4539 0.075 Uiso calc R 1
C C4 -0.05010(10) 0.6773(3) 0.43304(12) 0.0543(5) Uani d . 1
C C13 0.35019(11) 0.6650(3) 0.30803(12) 0.0573(5) Uani d . 1
C C1 0.11498(10) 0.6761(3) 0.35991(12) 0.0580(5) Uani d . 1
C C11 0.28404(11) 0.6212(3) 0.40606(12) 0.0583(5) Uani d . 1
H H11 0.2801 0.575 0.4544 0.07 Uiso calc R 1
C C12 0.34259(10) 0.5961(3) 0.37904(12) 0.0578(5) Uani d . 1
H H12 0.3778 0.5311 0.4095 0.069 Uiso calc R 1
C C3 0.00252(11) 0.6586(3) 0.38786(13) 0.0591(5) Uani d . 1
H H3 -0.01 0.6014 0.3395 0.071 Uiso calc R 1
C C5 -0.03804(11) 0.7590(3) 0.50668(13) 0.0645(6) Uani d . 1
H H5 0.0046 0.8053 0.528 0.077 Uiso calc R 1
O O2 0.10590(8) 0.5906(3) 0.30051(10) 0.0839(6) Uani d . 1
C C9 -0.11400(11) 0.6114(3) 0.40350(14) 0.0670(6) Uani d . 1
H H9 -0.1234 0.5574 0.3543 0.08 Uiso calc R 1
C C14 0.29647(12) 0.7582(3) 0.26392(14) 0.0673(6) Uani d . 1
H H14 0.3003 0.8057 0.2157 0.081 Uiso calc R 1
C C15 0.23739(12) 0.7827(3) 0.28933(14) 0.0676(6) Uani d . 1
H H15 0.2015 0.8445 0.2584 0.081 Uiso calc R 1
C C6 -0.08837(13) 0.7720(4) 0.54816(14) 0.0716(7) Uani d . 1
H H6 -0.0797 0.8274 0.5971 0.086 Uiso calc R 1
C C7 -0.15159(12) 0.7033(4) 0.51757(16) 0.0729(7) Uani d . 1
H H7 -0.1854 0.711 0.546 0.087 Uiso calc R 1
C C8 -0.16446(12) 0.6238(4) 0.44532(17) 0.0756(7) Uani d . 1
H H8 -0.2072 0.5781 0.4243 0.091 Uiso calc R 1
C C16 0.41478(13) 0.6383(5) 0.27968(17) 0.0884(9) Uani d . 1
H H16A 0.4056 0.5687 0.2323 0.133 Uiso calc R 1
H H16B 0.4472 0.578 0.3196 0.133 Uiso calc R 1
H H16C 0.4327 0.7511 0.2691 0.133 Uiso calc R 1

loop_
_atom_site_aniso_label
_atom_site_aniso_U_11
_atom_site_aniso_U_22
_atom_site_aniso_U_33
_atom_site_aniso_U_12
_atom_site_aniso_U_13
_atom_site_aniso_U_23
O1 0.0581(9) 0.0885(13) 0.0752(10) -0.0037(8) 0.0182(7) -0.0242(9)
C10 0.0516(11) 0.0547(13) 0.0583(12) -0.0037(9) 0.0126(9) -0.0076(9)
C2 0.0596(13) 0.0647(15) 0.0621(13) 0.0051(11) 0.0114(10) -0.0103(11)
C4 0.0533(11) 0.0498(11) 0.0590(11) 0.0069(9) 0.0107(9) 0.0021(9)
C13 0.0594(12) 0.0577(13) 0.0553(11) -0.0116(10) 0.0134(9) -0.0050(10)
C1 0.0545(12) 0.0612(13) 0.0582(12) 0.0062(10) 0.0117(9) -0.0012(10)
C11 0.0648(12) 0.0629(14) 0.0466(10) -0.0049(11) 0.0109(9) 0.0023(9)
C12 0.0570(12) 0.0581(13) 0.0551(11) 0.0022(10) 0.0049(9) 0.0026(10)
C3 0.0617(12) 0.0575(13) 0.0568(12) 0.0065(10) 0.0103(9) -0.0050(10)
C5 0.0583(12) 0.0745(16) 0.0594(13) 0.0025(11) 0.0101(10) -0.0017(11)
O2 0.0670(10) 0.1127(16) 0.0753(11) -0.0096(10) 0.0225(8) -0.0308(11)
C9 0.0647(13) 0.0609(14) 0.0756(14) -0.0021(11) 0.0159(11) -0.0122(12)
C14 0.0752(15) 0.0693(15) 0.0579(12) -0.0102(12) 0.0155(11) 0.0138(11)
C15 0.0681(14) 0.0624(15) 0.0677(14) 0.0069(11) 0.0047(11) 0.0150(11)
C6 0.0765(15) 0.0844(18) 0.0564(13) 0.0070(13) 0.0198(11) 0.0014(12)
C7 0.0669(14) 0.0771(18) 0.0813(16) 0.0089(13) 0.0307(12) 0.0124(13)
C8 0.0603(13) 0.0706(17) 0.0969(18) -0.0080(12) 0.0190(13) -0.0069(14)
C16 0.0716(16) 0.113(2) 0.0879(18) -0.0145(16) 0.0338(14) -0.0107(16)

loop_
_atom_type_symbol
_atom_type_description
_atom_type_scat_dispersion_real
_atom_type_scat_dispersion_imag
_atom_type_scat_source
C C 0.0033 0.0016 'International Tables Vol C Tables 4.2.6.8 and 6.1.1.4'
H H 0 0 'International Tables Vol C Tables 4.2.6.8 and 6.1.1.4'
O O 0.0106 0.006 'International Tables Vol C Tables 4.2.6.8 and 6.1.1.4'

loop_
_geom_angle_atom_site_label_1
_geom_angle_atom_site_label_2
_geom_angle_atom_site_label_3
_geom_angle
C1 O1 C10 119.64(17)
C11 C10 C15 120.6(2)
C11 C10 O1 117.14(19)
C15 C10 O1 122.2(2)
C3 C2 C1 122.5(2)
C3 C2 H2 118.8
C1 C2 H2 118.8
C9 C4 C5 117.7(2)
C9 C4 C3 120.0(2)
C5 C4 C3 122.26(19)
C12 C13 C14 117.5(2)
C12 C13 C16 121.0(2)
C14 C13 C16 121.4(2)
O2 C1 O1 123.0(2)
O2 C1 C2 126.7(2)
O1 C1 C2 110.30(18)
C10 C11 C12 119.25(19)
C10 C11 H11 120.4
C12 C11 H11 120.4
C13 C12 C11 121.6(2)
C13 C12 H12 119.2
C11 C12 H12 119.2
C2 C3 C4 127.4(2)
C2 C3 H3 116.3
C4 C3 H3 116.3
C6 C5 C4 120.8(2)
C6 C5 H5 119.6
C4 C5 H5 119.6
C4 C9 C8 121.5(2)
C4 C9 H9 119.3
C8 C9 H9 119.3
C15 C14 C13 121.7(2)
C15 C14 H14 119.1
C13 C14 H14 119.1
C10 C15 C14 119.3(2)
C10 C15 H15 120.3
C14 C15 H15 120.3
C5 C6 C7 120.2(2)
C5 C6 H6 119.9
C7 C6 H6 119.9
C8 C7 C6 119.8(2)
C8 C7 H7 120.1
C6 C7 H7 120.1
C7 C8 C9 120.0(2)
C7 C8 H8 120
C9 C8 H8 120
C13 C16 H16A 109.5
C13 C16 H16B 109.5
H16A C16 H16B 109.5
C13 C16 H16C 109.5
H16A C16 H16C 109.5
H16B C16 H16C 109.5

loop_
_geom_bond_atom_site_label_1
_geom_bond_atom_site_label_2
_geom_bond_distance
O1 C1 1.351(3)
O1 C10 1.402(2)
C10 C11 1.368(3)
C10 C15 1.372(3)
C2 C3 1.312(3)
C2 C1 1.461(3)
C2 H2 0.93
C4 C9 1.376(3)
C4 C5 1.394(3)
C4 C3 1.461(3)
C13 C12 1.379(3)
C13 C14 1.380(3)
C13 C16 1.508(3)
C1 O2 1.198(3)
C11 C12 1.379(3)
C11 H11 0.93
C12 H12 0.93
C3 H3 0.93
C5 C6 1.374(3)
C5 H5 0.93
C9 C8 1.379(3)
C9 H9 0.93
C14 C15 1.374(3)
C14 H14 0.93
C15 H15 0.93
C6 C7 1.376(4)
C6 H6 0.93
C7 C8 1.365(4)
C7 H7 0.93
C8 H8 0.93
C16 H16A 0.96
C16 H16B 0.96
C16 H16C 0.96

loop_
_cod_related_entry_id
_cod_related_entry_database
_cod_related_entry_code
1 ChemSpider 30655348
